data_7023612
loop_
_publ_author_name
'Ferrer, \'Ingrid'
'Rich, Jordi'
'Fontrodona, Xavier'
'Rodr\'iguez, Montserrat'
'Romero, Isabel'

_publ_section_title
;
 Ru(II) complexes containing dmso and pyrazolyl ligands as catalysts for
 nitrile hydration in environmentally friendly media.
;
_journal_issue 37
_journal_name_full 'Dalton transactions (Cambridge, England : 2003)'
_journal_page_first 13461
_journal_page_last 13469
_journal_paper_doi 10.1039/c3dt51580j
_journal_volume 42
_journal_year 2013
_chemical_formula_moiety 'C12 H19 Cl2 N3 O2 Ru S2, 0.5(H2 O)'
_chemical_formula_sum 'C12 H20 Cl2 N3 O2.5 Ru S2'
_chemical_formula_weight 482.40
_chemical_name_systematic
;
RuCl2(PyPzH)dmso2
;
_space_group_IT_number 15
_symmetry_cell_setting monoclinic
_symmetry_space_group_name_Hall '-C 2yc'
_symmetry_space_group_name_H-M 'C 1 2/c 1'
_atom_sites_solution_hydrogens geom
_atom_sites_solution_primary direct
_atom_sites_solution_secondary difmap
_audit_creation_method SHELXL-97
_cell_angle_alpha 90.00
_cell_angle_beta 116.3070(10)
_cell_angle_gamma 90.00
_cell_formula_units_Z 8
_cell_length_a 24.7647(10)
_cell_length_b 11.7498(5)
_cell_length_c 14.0980(5)
_cell_measurement_reflns_used 6587
_cell_measurement_temperature 300(2)
_cell_measurement_theta_max 28.28
_cell_measurement_theta_min 2.78
_cell_volume 3677.4(3)
_computing_cell_refinement 'Bruker SMART'
_computing_data_collection 'Bruker SMART'
_computing_data_reduction 'Bruker SAINT'
_computing_molecular_graphics 'Bruker SHELXTL'
_computing_publication_material 'Bruker SHELXTL'
_computing_structure_refinement 'SHELXL-97 (Sheldrick, 1997)'
_computing_structure_solution 'SHELXS-97 (Sheldrick, 1990)'
_diffrn_ambient_temperature 300(2)
_diffrn_measured_fraction_theta_full 0.995
_diffrn_measured_fraction_theta_max 0.995
_diffrn_measurement_device_type ccd
_diffrn_measurement_method 'phi and omega scans'
_diffrn_radiation_monochromator graphite
_diffrn_radiation_source 'fine-focus sealed tube'
_diffrn_radiation_type MoK\a
_diffrn_radiation_wavelength 0.71073
_diffrn_reflns_av_R_equivalents 0.0207
_diffrn_reflns_av_sigmaI/netI 0.0128
_diffrn_reflns_limit_h_max 32
_diffrn_reflns_limit_h_min -32
_diffrn_reflns_limit_k_max 15
_diffrn_reflns_limit_k_min -15
_diffrn_reflns_limit_l_max 18
_diffrn_reflns_limit_l_min -18
_diffrn_reflns_number 28194
_diffrn_reflns_theta_full 28.30
_diffrn_reflns_theta_max 28.30
_diffrn_reflns_theta_min 1.96
_exptl_absorpt_coefficient_mu 1.382
_exptl_absorpt_correction_T_max 1.0
_exptl_absorpt_correction_T_min 0.744958
_exptl_absorpt_correction_type empirical
_exptl_absorpt_process_details 'SADABS v2.10 BRUKER 2001'
_exptl_crystal_colour yellow
_exptl_crystal_density_diffrn 1.743
_exptl_crystal_density_method 'not measured'
_exptl_crystal_description plate
_exptl_crystal_F_000 1944
_exptl_crystal_size_max 0.4
_exptl_crystal_size_mid 0.2
_exptl_crystal_size_min 0.1
_refine_diff_density_max 1.181
_refine_diff_density_min -0.759
_refine_diff_density_rms 0.068
_refine_ls_extinction_method none
_refine_ls_goodness_of_fit_ref 1.085
_refine_ls_hydrogen_treatment mixed
_refine_ls_matrix_type full
_refine_ls_number_parameters 215
_refine_ls_number_reflns 4562
_refine_ls_number_restraints 1
_refine_ls_restrained_S_all 1.085
_refine_ls_R_factor_all 0.0248
_refine_ls_R_factor_gt 0.0229
_refine_ls_shift/su_max 0.010
_refine_ls_shift/su_mean 0.000
_refine_ls_structure_factor_coef Fsqd
_refine_ls_weighting_details 'calc w=1/[\s^2^(Fo^2^)+(0.0407P)^2^+3.0368P] where P=(Fo^2^+2Fc^2^)/3'
_refine_ls_weighting_scheme calc
_refine_ls_wR_factor_gt 0.0674
_refine_ls_wR_factor_ref 0.0685
_reflns_number_gt 4217
_reflns_number_total 4562
_reflns_threshold_expression >2sigma(I)
_cod_data_source_file c3dt51580j.txt
_cod_data_source_block gs1
_cod_depositor_comments
;

2018-02-23
Z value and formula fixed to values more according to usual
chemical conventions.                 miguel
;
_cod_original_formula_sum 'C24 H40 Cl4 N6 O5 Ru2 S4'
_cod_original_formula_weight 964.80
_cod_original_formula_moiety '2(C12 H19 Cl2 N3 O2 Ru S2), H2 O'
_cod_original_formula_units_Z 4
_cod_original_sg_symbol_H-M C2/c
_cod_database_code 7023612

loop_
_symmetry_equiv_pos_as_xyz
'x, y, z'
'-x, y, -z+1/2'
'x+1/2, y+1/2, z'
'-x+1/2, y+1/2, -z+1/2'
'-x, -y, -z'
'x, -y, z-1/2'
'-x+1/2, -y+1/2, -z'
'x+1/2, -y+1/2, z-1/2'

loop_
_atom_site_label
_atom_site_type_symbol
_atom_site_fract_x
_atom_site_fract_y
_atom_site_fract_z
_atom_site_U_iso_or_equiv
_atom_site_adp_type
_atom_site_occupancy
_atom_site_symmetry_multiplicity
_atom_site_calc_flag
_atom_site_refinement_flags
Ru1 Ru 0.125766(6) 0.796937(11) 0.079228(11) 0.02851(6) Uani 1 1 d .
S1 S 0.22196(2) 0.84098(4) 0.19028(4) 0.04091(12) Uani 1 1 d .
Cl1 Cl 0.08875(2) 0.95594(5) 0.14138(4) 0.04663(13) Uani 1 1 d .
N1 N 0.03888(7) 0.73041(14) -0.01835(12) 0.0329(3) Uani 1 1 d .
O1 O 0.26834(8) 0.78217(17) 0.16888(18) 0.0664(6) Uani 1 1 d .
C1 C -0.01388(9) 0.77521(19) -0.03170(18) 0.0423(4) Uani 1 1 d .
H1A H -0.0142 0.8463 -0.0029 0.051 Uiso 1 1 calc R
S2 S 0.12836(2) 0.89835(4) -0.05349(4) 0.03311(10) Uani 1 1 d .
Cl2 Cl 0.11849(3) 0.67670(5) 0.21313(4) 0.04848(13) Uani 1 1 d .
N2 N 0.19419(7) 0.60463(15) 0.02283(14) 0.0379(3) Uani 1 1 d .
H2B H 0.2316(12) 0.637(2) 0.065(2) 0.048(7) Uiso 1 1 d .
O2 O 0.18599(7) 0.94806(16) -0.04070(14) 0.0567(4) Uani 1 1 d .
C2 C -0.06786(10) 0.7186(2) -0.0871(2) 0.0496(5) Uani 1 1 d .
H2A H -0.1038 0.7512 -0.0949 0.060 Uiso 1 1 calc R
N3 N 0.14414(7) 0.65296(13) 0.01918(12) 0.0322(3) Uani 1 1 d .
C4 C -0.01418(9) 0.56636(18) -0.11752(17) 0.0429(4) Uani 1 1 d .
H4A H -0.0134 0.4956 -0.1465 0.051 Uiso 1 1 calc R
C5 C 0.03859(8) 0.62595(16) -0.06060(14) 0.0338(4) Uani 1 1 d .
C6 C 0.09824(8) 0.58575(15) -0.04112(14) 0.0338(4) Uani 1 1 d .
C7 C 0.11917(10) 0.49207(18) -0.07660(17) 0.0429(4) Uani 1 1 d .
H7A H 0.0967 0.4324 -0.1192 0.052 Uiso 1 1 calc R
C8 C 0.18018(10) 0.50805(19) -0.03450(18) 0.0456(5) Uani 1 1 d .
H8A H 0.2073 0.4603 -0.0439 0.055 Uiso 1 1 calc R
C9 C 0.23857(11) 0.9892(2) 0.2026(2) 0.0547(6) Uani 1 1 d .
H9A H 0.2800 1.0006 0.2518 0.082 Uiso 1 1 calc R
H9B H 0.2132 1.0275 0.2278 0.082 Uiso 1 1 calc R
H9C H 0.2315 1.0195 0.1349 0.082 Uiso 1 1 calc R
C10 C 0.24020(14) 0.8154(3) 0.3258(2) 0.0671(8) Uani 1 1 d .
H10A H 0.2802 0.8423 0.3696 0.101 Uiso 1 1 calc R
H10B H 0.2381 0.7352 0.3368 0.101 Uiso 1 1 calc R
H10C H 0.2121 0.8549 0.3438 0.101 Uiso 1 1 calc R
C11 C 0.07523(14) 1.0112(3) -0.0996(2) 0.0704(8) Uani 1 1 d .
H11A H 0.0775 1.0478 -0.1586 0.106 Uiso 1 1 calc R
H11B H 0.0840 1.0654 -0.0437 0.106 Uiso 1 1 calc R
H11C H 0.0354 0.9813 -0.1214 0.106 Uiso 1 1 calc R
C12 C 0.10355(13) 0.8172(2) -0.17195(18) 0.0518(5) Uani 1 1 d .
H12A H 0.1022 0.8649 -0.2282 0.078 Uiso 1 1 calc R
H12B H 0.0641 0.7875 -0.1902 0.078 Uiso 1 1 calc R
H12C H 0.1310 0.7554 -0.1614 0.078 Uiso 1 1 calc R
C3 C -0.06786(10) 0.6137(2) -0.13053(19) 0.0504(5) Uani 1 1 d .
H3A H -0.1039 0.5751 -0.1684 0.061 Uiso 1 1 calc R
O1W O 0.0000 0.3055(5) -0.2500 0.190(4) Uani 1 2 d SD
H1W H -0.014(6) 0.247(5) -0.289(6) 0.285 Uiso 1 1 d D

loop_
_atom_site_aniso_label
_atom_site_aniso_U_11
_atom_site_aniso_U_22
_atom_site_aniso_U_33
_atom_site_aniso_U_23
_atom_site_aniso_U_13
_atom_site_aniso_U_12
Ru1 0.02869(9) 0.02877(9) 0.02941(9) -0.00299(5) 0.01409(6) -0.00061(5)
S1 0.0324(2) 0.0415(3) 0.0429(3) -0.0096(2) 0.0114(2) -0.00188(19)
Cl1 0.0498(3) 0.0442(3) 0.0507(3) -0.0138(2) 0.0267(2) 0.0045(2)
N1 0.0319(7) 0.0347(7) 0.0345(7) -0.0020(6) 0.0168(6) -0.0011(6)
O1 0.0368(8) 0.0696(12) 0.0860(14) -0.0278(10) 0.0210(9) 0.0030(8)
C1 0.0358(10) 0.0439(10) 0.0501(11) -0.0028(9) 0.0216(9) 0.0018(8)
S2 0.0332(2) 0.0329(2) 0.0360(2) 0.00112(17) 0.01796(18) 0.00151(16)
Cl2 0.0573(3) 0.0513(3) 0.0414(3) 0.0068(2) 0.0259(2) -0.0054(2)
N2 0.0349(8) 0.0396(9) 0.0432(9) 0.0011(7) 0.0208(7) 0.0054(7)
O2 0.0471(9) 0.0717(11) 0.0547(9) 0.0040(8) 0.0257(7) -0.0173(8)
C2 0.0307(9) 0.0574(13) 0.0603(14) 0.0014(10) 0.0198(10) 0.0013(9)
N3 0.0318(7) 0.0322(7) 0.0348(7) 0.0009(6) 0.0167(6) 0.0024(6)
C4 0.0410(10) 0.0394(10) 0.0448(10) -0.0044(8) 0.0159(9) -0.0080(8)
C5 0.0358(9) 0.0330(9) 0.0332(8) -0.0005(7) 0.0158(7) -0.0022(7)
C6 0.0378(9) 0.0307(8) 0.0349(8) -0.0010(7) 0.0180(7) -0.0001(7)
C7 0.0513(11) 0.0356(10) 0.0470(11) -0.0083(8) 0.0264(9) -0.0003(8)
C8 0.0511(11) 0.0419(11) 0.0531(12) -0.0021(9) 0.0316(10) 0.0096(9)
C9 0.0517(13) 0.0480(12) 0.0618(14) -0.0165(11) 0.0228(11) -0.0174(10)
C10 0.0664(17) 0.0706(17) 0.0406(12) -0.0001(11) 0.0021(12) -0.0096(13)
C11 0.0862(19) 0.0677(17) 0.0731(17) 0.0310(14) 0.0497(16) 0.0440(16)
C12 0.0715(16) 0.0510(12) 0.0358(10) -0.0020(9) 0.0262(11) -0.0101(11)
C3 0.0340(10) 0.0548(13) 0.0551(12) 0.0015(10) 0.0131(9) -0.0105(9)
O1W 0.159(6) 0.136(5) 0.357(13) 0.000 0.189(8) 0.000

loop_
_atom_type_symbol
_atom_type_description
_atom_type_scat_dispersion_real
_atom_type_scat_dispersion_imag
_atom_type_scat_source
C C 0.0033 0.0016 'International Tables Vol C Tables 4.2.6.8 and 6.1.1.4'
H H 0.0000 0.0000 'International Tables Vol C Tables 4.2.6.8 and 6.1.1.4'
N N 0.0061 0.0033 'International Tables Vol C Tables 4.2.6.8 and 6.1.1.4'
O O 0.0106 0.0060 'International Tables Vol C Tables 4.2.6.8 and 6.1.1.4'
S S 0.1246 0.1234 'International Tables Vol C Tables 4.2.6.8 and 6.1.1.4'
Cl Cl 0.1484 0.1585 'International Tables Vol C Tables 4.2.6.8 and 6.1.1.4'
Ru Ru -1.2594 0.8363 'International Tables Vol C Tables 4.2.6.8 and 6.1.1.4'

loop_
_geom_angle_atom_site_label_1
_geom_angle_atom_site_label_2
_geom_angle_atom_site_label_3
_geom_angle
N3 Ru1 N1 76.89(6)
N3 Ru1 S2 90.02(4)
N1 Ru1 S2 92.90(4)
N3 Ru1 S1 96.75(4)
N1 Ru1 S1 171.60(5)
S2 Ru1 S1 92.592(19)
N3 Ru1 Cl1 171.26(4)
N1 Ru1 Cl1 94.67(5)
S2 Ru1 Cl1 92.728(19)
S1 Ru1 Cl1 91.413(19)
N3 Ru1 Cl2 86.96(5)
N1 Ru1 Cl2 83.48(5)
S2 Ru1 Cl2 175.727(19)
S1 Ru1 Cl2 90.76(2)
Cl1 Ru1 Cl2 89.84(2)
O1 S1 C9 108.05(12)
O1 S1 C10 106.76(15)
C9 S1 C10 97.03(13)
O1 S1 Ru1 115.29(8)
C9 S1 Ru1 114.80(9)
C10 S1 Ru1 113.15(10)
C1 N1 C5 118.40(17)
C1 N1 Ru1 126.18(14)
C5 N1 Ru1 114.97(12)
N1 C1 C2 121.8(2)
N1 C1 H1A 119.1
C2 C1 H1A 119.1
O2 S2 C11 105.57(14)
O2 S2 C12 103.86(11)
C11 S2 C12 99.49(14)
O2 S2 Ru1 119.44(7)
C11 S2 Ru1 114.29(9)
C12 S2 Ru1 111.87(8)
N3 N2 C8 110.19(17)
N3 N2 H2B 119.3(15)
C8 N2 H2B 130.4(16)
C3 C2 C1 119.4(2)
C3 C2 H2A 120.3
C1 C2 H2A 120.3
C6 N3 N2 106.56(15)
C6 N3 Ru1 118.25(12)
N2 N3 Ru1 135.17(13)
C3 C4 C5 118.8(2)
C3 C4 H4A 120.6
C5 C4 H4A 120.6
N1 C5 C4 122.01(18)
N1 C5 C6 113.65(15)
C4 C5 C6 124.33(18)
N3 C6 C7 110.32(17)
N3 C6 C5 115.75(16)
C7 C6 C5 133.85(18)
C8 C7 C6 104.43(18)
C8 C7 H7A 127.8
C6 C7 H7A 127.8
N2 C8 C7 108.50(18)
N2 C8 H8A 125.8
C7 C8 H8A 125.8
S1 C9 H9A 109.5
S1 C9 H9B 109.5
H9A C9 H9B 109.5
S1 C9 H9C 109.5
H9A C9 H9C 109.5
H9B C9 H9C 109.5
S1 C10 H10A 109.5
S1 C10 H10B 109.5
H10A C10 H10B 109.5
S1 C10 H10C 109.5
H10A C10 H10C 109.5
H10B C10 H10C 109.5
S2 C11 H11A 109.5
S2 C11 H11B 109.5
H11A C11 H11B 109.5
S2 C11 H11C 109.5
H11A C11 H11C 109.5
H11B C11 H11C 109.5
S2 C12 H12A 109.5
S2 C12 H12B 109.5
H12A C12 H12B 109.5
S2 C12 H12C 109.5
H12A C12 H12C 109.5
H12B C12 H12C 109.5
C4 C3 C2 119.55(19)
C4 C3 H3A 120.2
C2 C3 H3A 120.2

loop_
_geom_bond_atom_site_label_1
_geom_bond_atom_site_label_2
_geom_bond_distance
Ru1 N3 2.0314(15)
Ru1 N1 2.1236(15)
Ru1 S2 2.2432(5)
Ru1 S1 2.2558(5)
Ru1 Cl1 2.4105(5)
Ru1 Cl2 2.4277(5)
S1 O1 1.4815(18)
S1 C9 1.780(2)
S1 C10 1.783(3)
N1 C1 1.342(2)
N1 C5 1.363(2)
C1 C2 1.383(3)
C1 H1A 0.9300
S2 O2 1.4772(16)
S2 C11 1.776(2)
S2 C12 1.779(2)
N2 N3 1.344(2)
N2 C8 1.346(3)
N2 H2B 0.93(3)
C2 C3 1.377(3)
C2 H2A 0.9300
N3 C6 1.335(2)
C4 C3 1.376(3)
C4 C5 1.383(3)
C4 H4A 0.9300
C5 C6 1.456(3)
C6 C7 1.400(3)
C7 C8 1.369(3)
C7 H7A 0.9300
C8 H8A 0.9300
C9 H9A 0.9600
C9 H9B 0.9600
C9 H9C 0.9600
C10 H10A 0.9600
C10 H10B 0.9600
C10 H10C 0.9600
C11 H11A 0.9600
C11 H11B 0.9600
C11 H11C 0.9600
C12 H12A 0.9600
C12 H12B 0.9600
C12 H12C 0.9600
C3 H3A 0.9300
O1W H1W 0.86(2)

loop_
_geom_torsion_atom_site_label_1
_geom_torsion_atom_site_label_2
_geom_torsion_atom_site_label_3
_geom_torsion_atom_site_label_4
_geom_torsion
N3 Ru1 S1 O1 16.58(12)
N1 Ru1 S1 O1 57.0(3)
S2 Ru1 S1 O1 -73.75(11)
Cl1 Ru1 S1 O1 -166.54(11)
Cl2 Ru1 S1 O1 103.60(11)
N3 Ru1 S1 C9 143.15(11)
N1 Ru1 S1 C9 -176.4(3)
S2 Ru1 S1 C9 52.83(10)
Cl1 Ru1 S1 C9 -39.97(10)
Cl2 Ru1 S1 C9 -129.82(10)
N3 Ru1 S1 C10 -106.72(12)
N1 Ru1 S1 C10 -66.3(3)
S2 Ru1 S1 C10 162.96(12)
Cl1 Ru1 S1 C10 70.16(12)
Cl2 Ru1 S1 C10 -19.69(12)
N3 Ru1 N1 C1 178.47(18)
S2 Ru1 N1 C1 -92.19(17)
S1 Ru1 N1 C1 137.0(3)
Cl1 Ru1 N1 C1 0.78(17)
Cl2 Ru1 N1 C1 90.08(17)
N3 Ru1 N1 C5 6.30(13)
S2 Ru1 N1 C5 95.65(13)
S1 Ru1 N1 C5 -35.1(4)
Cl1 Ru1 N1 C5 -171.38(12)
Cl2 Ru1 N1 C5 -82.08(13)
C5 N1 C1 C2 -0.3(3)
Ru1 N1 C1 C2 -172.22(17)
N3 Ru1 S2 O2 -89.83(10)
N1 Ru1 S2 O2 -166.71(10)
S1 Ru1 S2 O2 6.94(9)
Cl1 Ru1 S2 O2 98.48(9)
Cl2 Ru1 S2 O2 -134.7(3)
N3 Ru1 S2 C11 143.81(14)
N1 Ru1 S2 C11 66.93(14)
S1 Ru1 S2 C11 -119.43(13)
Cl1 Ru1 S2 C11 -27.89(14)
Cl2 Ru1 S2 C11 98.9(3)
N3 Ru1 S2 C12 31.71(11)
N1 Ru1 S2 C12 -45.17(11)
S1 Ru1 S2 C12 128.47(10)
Cl1 Ru1 S2 C12 -139.99(10)
Cl2 Ru1 S2 C12 -13.2(3)
N1 C1 C2 C3 -0.4(4)
C8 N2 N3 C6 0.0(2)
C8 N2 N3 Ru1 -178.49(15)
N1 Ru1 N3 C6 -4.46(13)
S2 Ru1 N3 C6 -97.43(13)
S1 Ru1 N3 C6 169.96(13)
Cl1 Ru1 N3 C6 10.9(4)
Cl2 Ru1 N3 C6 79.55(13)
N1 Ru1 N3 N2 173.93(18)
S2 Ru1 N3 N2 80.96(17)
S1 Ru1 N3 N2 -11.66(18)
Cl1 Ru1 N3 N2 -170.7(2)
Cl2 Ru1 N3 N2 -102.06(17)
C1 N1 C5 C4 0.9(3)
Ru1 N1 C5 C4 173.75(15)
C1 N1 C5 C6 -179.91(17)
Ru1 N1 C5 C6 -7.1(2)
C3 C4 C5 N1 -0.8(3)
C3 C4 C5 C6 -179.9(2)
N2 N3 C6 C7 0.3(2)
Ru1 N3 C6 C7 179.09(13)
N2 N3 C6 C5 -176.74(15)
Ru1 N3 C6 C5 2.1(2)
N1 C5 C6 N3 3.5(2)
C4 C5 C6 N3 -177.38(18)
N1 C5 C6 C7 -172.6(2)
C4 C5 C6 C7 6.5(3)
N3 C6 C7 C8 -0.5(2)
C5 C6 C7 C8 175.8(2)
N3 N2 C8 C7 -0.3(2)
C6 C7 C8 N2 0.5(2)
C5 C4 C3 C2 0.1(3)
C1 C2 C3 C4 0.5(4)
